data_4512837
loop_
_publ_author_name
'Fateeva, Alexandra'
'Clarisse, Jade'
'Pilet, Guillaume'
'Gren\`eche, Jean-Marc'
'Nouar, Farid'
'Abeykoon, Brian K.'
'Guegan, Fr\'ed\'eric'
'Goutaudier, Christelle'
'Luneau, Dominique'
'Warren, John E.'
'Rosseinsky, Matthew J.'
'Devic, Thomas'

_publ_section_title
;
 Iron and Porphyrin Metal--Organic Frameworks: Insight into Structural
 Diversity, Stability, and Porosity
;
_journal_issue 4
_journal_name_full 'Crystal Growth &amp; Design'
_journal_page_first 1819
_journal_paper_doi 10.1021/cg501855k
_journal_volume 15
_journal_year 2015
_chemical_formula_moiety 'C51 H34 Cs1 Fe2 N5 O11'
_chemical_formula_sum 'C51 H34 Cs Fe2 N5 O11'
_chemical_formula_weight 1137.46
_space_group_IT_number 15
_symmetry_cell_setting monoclinic
_symmetry_space_group_name_Hall '-C 2yc'
_symmetry_space_group_name_H-M 'C 1 2/c 1'
_atom_sites_solution_hydrogens difmap
_atom_sites_solution_primary direct
_cell_angle_alpha 90.0
_cell_angle_beta 91.637(6)
_cell_angle_gamma 90.0
_cell_formula_units_Z 4
_cell_length_a 7.4416(5)
_cell_length_b 24.8056(16)
_cell_length_c 30.314(2)
_cell_measurement_reflns_used 6765
_cell_measurement_temperature 293
_cell_measurement_theta_max 28
_cell_measurement_theta_min 3
_cell_volume 5593.5(6)
_computing_cell_refinement 'CrysAlis, (Oxford Diffraction, 2002)'
_computing_data_collection 'Gemini, (Oxford Diffraction, 2006)'
_computing_data_reduction 'CrysAlis, (Oxford Diffraction, 2002)'
_computing_molecular_graphics 'CAMERON (Watkin et al., 1996)'
_computing_publication_material 'CRYSTALS (Betteridge et al., 2003)'
_computing_structure_refinement 'CRYSTALS (Betteridge et al., 2003)'
_computing_structure_solution 'SIR97 (Altomare et al., 1999)'
_diffrn_ambient_temperature 293
_diffrn_measured_fraction_theta_full 0.976
_diffrn_measured_fraction_theta_max 0.928
_diffrn_measurement_device Area
_diffrn_measurement_device_type 'Oxford Diffraction Gemini'
_diffrn_measurement_method \w/2\q
_diffrn_radiation_monochromator graphite
_diffrn_radiation_type 'Mo K\a'
_diffrn_radiation_wavelength 0.71069
_diffrn_reflns_av_R_equivalents 0.039
_diffrn_reflns_limit_h_max 10
_diffrn_reflns_limit_h_min -10
_diffrn_reflns_limit_k_max 32
_diffrn_reflns_limit_k_min -33
_diffrn_reflns_limit_l_max 38
_diffrn_reflns_limit_l_min -41
_diffrn_reflns_number 18836
_diffrn_reflns_theta_full 25.221
_diffrn_reflns_theta_max 29.327
_diffrn_reflns_theta_min 2.859
_diffrn_standards_number 0
_exptl_absorpt_coefficient_mu 1.217
_exptl_absorpt_correction_T_max 0.95
_exptl_absorpt_correction_T_min 0.75
_exptl_absorpt_correction_type analytical
_exptl_absorpt_process_details
; 
 Analytical Absorption (De Meulenaer & Tompa, 1965) 
;
_exptl_crystal_colour green
_exptl_crystal_density_diffrn 1.351
_exptl_crystal_density_method 'not measured'
_exptl_crystal_description plate
_exptl_crystal_F_000 2280
_exptl_crystal_size_max 0.362
_exptl_crystal_size_mid 0.132
_exptl_crystal_size_min 0.043
_refine_diff_density_max 2.39
_refine_diff_density_min -4.125
_refine_ls_extinction_method None
_refine_ls_goodness_of_fit_ref 1.0806
_refine_ls_hydrogen_treatment mixed
_refine_ls_matrix_type full
_refine_ls_number_parameters 316
_refine_ls_number_reflns 4408
_refine_ls_number_restraints 20
_refine_ls_R_factor_all 0.1236
_refine_ls_R_factor_gt 0.1010
_refine_ls_shift/su_max 0.0001356
_refine_ls_shift/su_mean 0.0000106
_refine_ls_structure_factor_coef F
_refine_ls_weighting_details
;
 Method, part 1, Chebychev polynomial, (Watkin, 1994, Prince, 1982) 
 [weight] = 1.0/[A~0~*T~0~(x)+A~1~*T~1~(x) ... +A~n-1~]*T~n-1~(x)] 
 where A~i~ are the Chebychev coefficients listed below and x= Fcalc/Fmax 
 Method = Robust Weighting (Prince, 1982) 
 W = [weight] * [1-(deltaF/6*sigmaF)^2^]^2^ 
 A~i~ are: 
 3.31 0.859 1.98 
;
_refine_ls_weighting_scheme calc
_refine_ls_wR_factor_all 0.1218
_refine_ls_wR_factor_gt 0.1042
_refine_ls_wR_factor_ref 0.1000
_reflns_limit_h_max 10
_reflns_limit_h_min -10
_reflns_limit_k_max 33
_reflns_limit_k_min 0
_reflns_limit_l_max 41
_reflns_limit_l_min 0
_reflns_number_gt 4970
_reflns_number_total 6671
_reflns_threshold_expression I>2.0\s(I)
_oxford_diffrn_Wilson_B_factor 3.22
_oxford_diffrn_Wilson_scale 19.24
_oxford_refine_ls_r_factor_ref 0.0929
_oxford_refine_ls_scale 0.3546(12)
_oxford_reflns_number_all 6622
_oxford_reflns_threshold_expression_ref I>3.0\s(I)
_cod_data_source_file cg501855k_si_002.cif
_cod_data_source_block 1
_cod_depositor_comments 'Adding full bibliography for 4512834--4512837.cif.'
_cod_original_cell_volume 5593.4(6)
_cod_original_sg_symbol_H-M 'C 2/c '
_cod_original_formula_sum 'C51 H34 Cs1 Fe2 N5 O11'
_cod_database_code 4512837

loop_
_symmetry_equiv_pos_as_xyz
x,y,z
-x,-y,-z
x+1/2,y+1/2,z
-x+1/2,-y+1/2,-z
x,-y,z+1/2
-x,y,-z+1/2
x+1/2,-y+1/2,z+1/2
-x+1/2,y+1/2,-z+1/2

loop_
_atom_site_label
_atom_site_type_symbol
_atom_site_fract_x
_atom_site_fract_y
_atom_site_fract_z
_atom_site_U_iso_or_equiv
_atom_site_occupancy
_atom_site_adp_type
_atom_site_refinement_flags_posn
_atom_site_refinement_flags_adp
Cs1 Cs 0.0000 0.24602(3) 0.2500 0.1099 1.0000 Uani S T
Fe3 Fe 0.0000 0.33305(4) 0.7500 0.0259 1.0000 Uani S T
O4 O 0.2517(5) 0.35729(17) 0.73456(13) 0.0335 1.0000 Uani . .
C5 C 0.1948(7) 0.3890(2) 0.70425(17) 0.0299 1.0000 Uani . .
O7 O 0.0292(5) 0.39574(19) 0.70023(15) 0.0402 1.0000 Uani . .
C9 C 0.3234(7) 0.4138(2) 0.67391(18) 0.0311 1.0000 Uani . .
C10 C 0.2626(8) 0.4449(3) 0.6385(2) 0.0368 1.0000 Uani . .
C11 C 0.3822(8) 0.4638(3) 0.6077(2) 0.0394 1.0000 Uani . .
C12 C 0.5639(8) 0.4516(3) 0.61251(19) 0.0358 1.0000 Uani . .
C13 C 0.6244(7) 0.4225(3) 0.6488(2) 0.0431 1.0000 Uani . .
C14 C 0.5052(8) 0.4034(3) 0.6790(2) 0.0410 1.0000 Uani . .
C15 C 0.6919(8) 0.4682(3) 0.57768(19) 0.0351 1.0000 Uani . .
C16 C 1.1794(7) 0.4930(2) 0.41167(17) 0.0310 1.0000 Uani . .
N17 N 1.0475(6) 0.4751(2) 0.43882(15) 0.0298 1.0000 Uani . .
Fe18 Fe 1.0000 0.5000 0.5000 0.0472 1.0000 Uani S U
N21 N 0.7908(7) 0.4505(2) 0.50228(17) 0.0378 1.0000 Uani . .
C22 C 0.6818(10) 0.4421(3) 0.5373(2) 0.0458 1.0000 Uani . .
C23 C 0.5545(13) 0.4008(4) 0.5269(3) 0.0806 1.0000 Uani . .
C24 C 0.5891(14) 0.3827(4) 0.4867(3) 0.0780 1.0000 Uani . .
C25 C 0.7345(9) 0.4142(3) 0.4701(2) 0.0457 1.0000 Uani . .
C26 C 0.8118(8) 0.4067(3) 0.4296(2) 0.0385 1.0000 Uani . .
C27 C 0.9579(8) 0.4360(2) 0.41532(19) 0.0328 1.0000 Uani . .
C28 C 1.0346(8) 0.4293(3) 0.3720(2) 0.0405 1.0000 Uani . .
C29 C 1.1693(8) 0.4651(3) 0.37042(19) 0.0389 1.0000 Uani . .
C30 C 0.7316(9) 0.3655(3) 0.3994(2) 0.0423 1.0000 Uani . .
C31 C 0.8243(11) 0.3191(3) 0.3889(3) 0.0515 1.0000 Uani . .
C32 C 0.7465(13) 0.2817(3) 0.3595(3) 0.0607 1.0000 Uani . .
C33 C 0.5827(11) 0.2905(4) 0.3408(3) 0.0600 1.0000 Uani . .
C34 C 0.4886(12) 0.3354(4) 0.3519(3) 0.0733 1.0000 Uani . .
C35 C 0.5631(11) 0.3732(4) 0.3801(3) 0.0630 1.0000 Uani . .
C36 C 0.4946(16) 0.2534(5) 0.3076(4) 0.0992 1.0000 Uani . U
O37 O 0.5931(10) 0.2142(2) 0.29499(19) 0.0701 1.0000 Uani . .
O38 O 0.3444(13) 0.2606(5) 0.2930(4) 0.1302 1.0000 Uani . U
O39 O 0.8611(7) 0.5644(3) 0.48226(15) 0.0562 1.0000 Uani . U
H101 H 0.1398 0.4530 0.6353 0.0461 1.0000 Uiso R .
H111 H 0.3403 0.4848 0.5843 0.0471 1.0000 Uiso R .
H131 H 0.7459 0.4151 0.6529 0.0527 1.0000 Uiso R .
H141 H 0.5465 0.3832 0.7032 0.0497 1.0000 Uiso R .
H231 H 0.4672 0.3884 0.5454 0.0940 1.0000 Uiso R .
H241 H 0.5276 0.3558 0.4717 0.0956 1.0000 Uiso R .
H281 H 0.9964 0.4055 0.3499 0.0488 1.0000 Uiso R .
H291 H 1.2456 0.4705 0.3468 0.0489 1.0000 Uiso R .
H311 H 0.9356 0.3124 0.4020 0.0640 1.0000 Uiso R .
H321 H 0.8102 0.2506 0.3528 0.0751 1.0000 Uiso R .
H341 H 0.3731 0.3406 0.3403 0.0879 1.0000 Uiso R .
H351 H 0.4998 0.4044 0.3868 0.0759 1.0000 Uiso R .
N1 N 0.573(3) 0.2023(10) 0.0675(8) 0.121(8) 0.5000 Uiso D .
C2 C 0.465(3) 0.1617(10) 0.0919(9) 0.104(8) 0.5000 Uiso D .
O14 O 0.801(6) 0.209(3) 0.1222(16) 0.33(3) 0.5000 Uiso D U
C3 C 0.491(6) 0.230(2) 0.0278(15) 0.22(2) 0.5000 Uiso D .
C1 C 0.756(5) 0.219(3) 0.0847(17) 0.26(3) 0.5000 Uiso D U
H31 H 0.3745 0.2100 0.0194 0.2577 0.5000 Uiso . .
H32 H 0.4699 0.2641 0.0303 0.2577 0.5000 Uiso . .
H33 H 0.5642 0.2214 0.0016 0.2577 0.5000 Uiso . .
H21 H 0.3562 0.1541 0.0758 0.1375 0.5000 Uiso . .
H22 H 0.4403 0.1755 0.1199 0.1375 0.5000 Uiso . .
H23 H 0.5335 0.1292 0.0947 0.1375 0.5000 Uiso . .
H11 H 0.8287 0.2394 0.0649 0.3236 0.5000 Uiso . .
H391 H 0.8235 0.5846 0.5079 0.0688 0.7500 Uiso . .
H392 H 0.9339 0.5892 0.4654 0.0688 0.7500 Uiso . .

loop_
_atom_site_aniso_label
_atom_site_aniso_U_11
_atom_site_aniso_U_22
_atom_site_aniso_U_33
_atom_site_aniso_U_23
_atom_site_aniso_U_13
_atom_site_aniso_U_12
Cs1 0.0402(4) 0.0481(5) 0.2409(16) 0.0000 -0.0065(6) 0.0000
Fe3 0.0226(5) 0.0260(5) 0.0295(5) 0.0000 0.0061(4) 0.0000
O4 0.0261(17) 0.042(2) 0.033(2) 0.0107(17) 0.0047(15) -0.0021(16)
C5 0.030(2) 0.034(3) 0.027(2) -0.001(2) 0.008(2) -0.004(2)
O7 0.0251(18) 0.053(3) 0.043(2) 0.012(2) 0.0054(16) -0.0010(17)
C9 0.032(3) 0.034(3) 0.027(3) 0.003(2) 0.006(2) -0.004(2)
C10 0.029(3) 0.048(4) 0.033(3) 0.007(3) 0.004(2) -0.001(2)
C11 0.039(3) 0.044(4) 0.036(3) 0.013(3) 0.009(2) 0.001(3)
C12 0.033(3) 0.044(3) 0.031(3) 0.005(2) 0.008(2) -0.009(2)
C13 0.022(2) 0.065(4) 0.042(3) 0.011(3) 0.004(2) -0.003(3)
C14 0.032(3) 0.058(4) 0.033(3) 0.014(3) 0.001(2) -0.004(3)
C15 0.035(3) 0.040(3) 0.030(3) 0.000(2) 0.012(2) -0.009(2)
C16 0.031(3) 0.036(3) 0.026(2) 0.000(2) 0.007(2) -0.002(2)
N17 0.032(2) 0.032(2) 0.026(2) -0.0031(19) 0.0081(17) -0.0068(19)
Fe18 0.0380(6) 0.0807(10) 0.0231(5) -0.0119(6) 0.0082(4) -0.0333(6)
N21 0.045(3) 0.034(3) 0.035(2) -0.012(2) 0.015(2) -0.018(2)
C22 0.053(4) 0.046(4) 0.040(3) -0.005(3) 0.018(3) -0.024(3)
C23 0.093(6) 0.086(6) 0.066(5) -0.037(5) 0.052(5) -0.062(6)
C24 0.093(6) 0.076(6) 0.068(5) -0.033(5) 0.038(5) -0.063(5)
C25 0.052(4) 0.044(3) 0.042(3) -0.012(3) 0.015(3) -0.024(3)
C26 0.042(3) 0.036(3) 0.037(3) -0.009(3) 0.008(2) -0.011(3)
C27 0.036(3) 0.034(3) 0.029(3) -0.007(2) 0.004(2) -0.003(2)
C28 0.041(3) 0.047(4) 0.033(3) -0.012(3) 0.007(2) -0.004(3)
C29 0.037(3) 0.051(4) 0.029(3) -0.007(3) 0.012(2) -0.009(3)
C30 0.044(3) 0.044(3) 0.039(3) -0.013(3) 0.012(3) -0.016(3)
C31 0.059(4) 0.042(4) 0.053(4) -0.017(3) 0.000(3) -0.005(3)
C32 0.087(6) 0.042(4) 0.053(4) -0.022(3) 0.018(4) -0.007(4)
C33 0.062(5) 0.064(5) 0.055(4) -0.029(4) 0.007(4) -0.021(4)
C34 0.052(4) 0.089(7) 0.079(6) -0.042(5) -0.001(4) -0.013(4)
C35 0.050(4) 0.064(5) 0.075(5) -0.038(4) -0.002(4) -0.003(4)
C36 0.077(6) 0.119(8) 0.101(7) -0.086(6) 0.005(5) -0.018(6)
O37 0.112(5) 0.050(3) 0.049(3) -0.014(3) 0.002(3) -0.027(3)
O38 0.091(5) 0.162(8) 0.136(7) -0.098(6) -0.021(5) -0.019(5)
O39 0.0481(11) 0.0864(14) 0.0344(10) -0.0101(11) 0.0068(10) -0.0279(11)

loop_
_atom_type_symbol
_atom_type_scat_dispersion_real
_atom_type_scat_dispersion_imag
_atom_type_scat_Cromer_Mann_a1
_atom_type_scat_Cromer_Mann_b1
_atom_type_scat_Cromer_Mann_a2
_atom_type_scat_Cromer_Mann_b2
_atom_type_scat_Cromer_Mann_a3
_atom_type_scat_Cromer_Mann_b3
_atom_type_scat_Cromer_Mann_a4
_atom_type_scat_Cromer_Mann_b4
_atom_type_scat_Cromer_Mann_c
_atom_type_scat_source
C 0.0033 0.0016 2.3100 20.8439 1.0200 10.2075 1.5886 0.5687 0.8650 51.6512 0.2156 'International Tables Vol C 4.2.6.8 and 6.1.1.4'
H 0.0000 0.0000 0.4930 10.5109 0.3229 26.1257 0.1402 3.1424 0.0408 57.7998 0.0030 'International Tables Vol C 4.2.6.8 and 6.1.1.4'
N 0.0061 0.0033 12.2126 0.0057 3.1322 9.8933 2.0125 28.9975 1.1663 0.5826 -11.5290 'International Tables Vol C 4.2.6.8 and 6.1.1.4'
O 0.0106 0.0060 3.0485 13.2771 2.2868 5.7011 1.5463 0.3239 0.8670 32.9089 0.2508 'International Tables Vol C 4.2.6.8 and 6.1.1.4'
Fe 0.3463 0.8444 11.7695 4.7611 7.3573 0.3072 3.5222 15.3535 2.3045 76.8805 1.0369 'International Tables Vol C 4.2.6.8 and 6.1.1.4'
Cs -0.3680 2.1192 20.3892 3.5690 19.1062 0.3107 10.6620 24.3879 1.4953 213.9040 3.3352 'International Tables Vol C 4.2.6.8 and 6.1.1.4'
Cl 0.1484 0.1585 11.4604 0.0104 7.1964 1.1662 6.2556 18.5194 1.6455 47.7784 -9.5574 'International Tables Vol C 4.2.6.8 and 6.1.1.4'

loop_
_geom_angle_atom_site_label_1
_geom_angle_site_symmetry_1
_geom_angle_atom_site_label_2
_geom_angle_atom_site_label_3
_geom_angle_site_symmetry_3
_geom_angle
_geom_angle_publ_flag
O38 6_555 Cs1 O38 . 165.5(5) yes
O7 6_556 Fe3 O4 6_556 61.29(15) yes
O7 6_556 Fe3 O37 7_455 89.1(2) yes
O4 6_556 Fe3 O37 7_455 109.5(2) yes
O7 6_556 Fe3 O37 4_556 152.7(3) yes
O4 6_556 Fe3 O37 4_556 91.6(3) yes
O37 7_455 Fe3 O37 4_556 104.5(4) yes
O7 6_556 Fe3 O4 . 93.38(17) yes
O4 6_556 Fe3 O4 . 145.6(2) yes
O37 7_455 Fe3 O4 . 91.6(3) yes
O37 4_556 Fe3 O4 . 109.5(2) yes
O7 6_556 Fe3 O7 . 89.1(3) yes
O4 6_556 Fe3 O7 . 93.38(16) yes
O37 7_455 Fe3 O7 . 152.7(3) yes
O37 4_556 Fe3 O7 . 89.1(2) yes
O4 . Fe3 O7 . 61.29(15) yes
Fe3 . O4 C5 . 93.4(3) yes
O4 . C5 O7 . 117.4(5) yes
O4 . C5 C9 . 119.8(5) yes
O7 . C5 C9 . 122.7(5) yes
Fe3 . O7 C5 . 87.4(3) yes
C5 . C9 C10 . 120.6(5) yes
C5 . C9 C14 . 120.1(5) yes
C10 . C9 C14 . 119.1(5) yes
C9 . C10 C11 . 120.5(5) yes
C9 . C10 H101 . 119.6 no
C11 . C10 H101 . 119.9 no
C10 . C11 C12 . 119.7(6) yes
C10 . C11 H111 . 119.7 no
C12 . C11 H111 . 120.6 no
C11 . C12 C13 . 119.5(5) yes
C11 . C12 C15 . 120.1(5) yes
C13 . C12 C15 . 120.4(5) yes
C12 . C13 C14 . 120.6(5) yes
C12 . C13 H131 . 120.3 no
C14 . C13 H131 . 119.1 no
C9 . C14 C13 . 120.6(6) yes
C9 . C14 H141 . 119.2 no
C13 . C14 H141 . 120.2 no
C12 . C15 C16 2_766 118.4(5) yes
C12 . C15 C22 . 118.2(5) yes
C16 2_766 C15 C22 . 123.3(5) yes
C15 2_766 C16 N17 . 125.8(5) yes
C15 2_766 C16 C29 . 123.9(5) yes
N17 . C16 C29 . 110.4(5) yes
C16 . N17 Fe18 . 127.3(4) yes
C16 . N17 C27 . 105.3(4) yes
Fe18 . N17 C27 . 127.4(4) yes
N17 . Fe18 N17 2_766 179.994 yes
N17 . Fe18 N21 2_766 89.95(19) yes
N17 2_766 Fe18 N21 2_766 90.05(19) yes
N17 . Fe18 O39 2_766 84.1(2) yes
N17 2_766 Fe18 O39 2_766 95.9(2) yes
N21 2_766 Fe18 O39 2_766 96.0(2) yes
N17 . Fe18 N21 . 90.05(19) yes
N17 2_766 Fe18 N21 . 89.95(19) yes
N21 2_766 Fe18 N21 . 179.994 yes
O39 2_766 Fe18 N21 . 84.0(2) yes
N17 . Fe18 O39 . 95.9(2) yes
N17 2_766 Fe18 O39 . 84.1(2) yes
N21 2_766 Fe18 O39 . 84.0(2) yes
O39 2_766 Fe18 O39 . 179.994 yes
N21 . Fe18 O39 . 96.0(2) yes
Fe18 . N21 C22 . 127.1(4) yes
Fe18 . N21 C25 . 126.9(4) yes
C22 . N21 C25 . 105.8(5) yes
C15 . C22 N21 . 126.5(5) yes
C15 . C22 C23 . 123.5(6) yes
N21 . C22 C23 . 110.0(6) yes
C22 . C23 C24 . 107.5(6) yes
C22 . C23 H231 . 125.4 no
C24 . C23 H231 . 127.1 no
C23 . C24 C25 . 107.7(6) yes
C23 . C24 H241 . 126.2 no
C25 . C24 H241 . 126.0 no
C24 . C25 N21 . 108.8(6) yes
C24 . C25 C26 . 125.0(6) yes
N21 . C25 C26 . 126.0(5) yes
C25 . C26 C27 . 123.8(5) yes
C25 . C26 C30 . 118.0(5) yes
C27 . C26 C30 . 118.1(5) yes
C26 . C27 N17 . 125.7(5) yes
C26 . C27 C28 . 123.6(5) yes
N17 . C27 C28 . 110.7(5) yes
C27 . C28 C29 . 105.7(5) yes
C27 . C28 H281 . 126.9 no
C29 . C28 H281 . 127.4 no
C16 . C29 C28 . 108.0(5) yes
C16 . C29 H291 . 125.6 no
C28 . C29 H291 . 126.4 no
C26 . C30 C31 . 121.3(6) yes
C26 . C30 C35 . 120.7(6) yes
C31 . C30 C35 . 118.0(6) yes
C30 . C31 C32 . 119.9(8) yes
C30 . C31 H311 . 119.9 no
C32 . C31 H311 . 120.2 no
C31 . C32 C33 . 120.9(8) yes
C31 . C32 H321 . 119.0 no
C33 . C32 H321 . 120.1 no
C32 . C33 C34 . 119.6(7) yes
C32 . C33 C36 . 123.8(9) yes
C34 . C33 C36 . 116.6(9) yes
C33 . C34 C35 . 120.6(8) yes
C33 . C34 H341 . 119.8 no
C35 . C34 H341 . 119.6 no
C30 . C35 C34 . 120.9(8) yes
C30 . C35 H351 . 118.8 no
C34 . C35 H351 . 120.3 no
C33 . C36 O37 . 115.0(10) yes
C33 . C36 O38 . 122.7(10) yes
O37 . C36 O38 . 122.3(8) yes
C36 . O37 Fe3 4_556 118.6(7) yes
Cs1 . O38 C36 . 163.4(8) yes
Fe18 . O39 H391 . 111.2 no
Fe18 . O39 H392 . 111.1 no
H391 . O39 H392 . 105.7 no
C2 . N1 C3 . 119.3(8) yes
C2 . N1 C1 . 120.3(8) yes
C3 . N1 C1 . 120.3(8) yes
N1 . C2 H21 . 110.0 no
N1 . C2 H22 . 108.9 no
H21 . C2 H22 . 110.3 no
N1 . C2 H23 . 108.7 no
H21 . C2 H23 . 108.8 no
H22 . C2 H23 . 110.1 no
N1 . C3 H31 . 107.8 no
N1 . C3 H32 . 116.2 no
H31 . C3 H32 . 110.0 no
N1 . C3 H33 . 108.9 no
H31 . C3 H33 . 100.6 no
H32 . C3 H33 . 112.1 no
N1 . C1 O14 . 120.1(10) yes
N1 . C1 H11 . 116.4 no
O14 . C1 H11 . 123.3 no

loop_
_geom_bond_atom_site_label_1
_geom_bond_atom_site_label_2
_geom_bond_site_symmetry_2
_geom_bond_distance
_geom_bond_publ_flag
Cs1 O38 6_555 2.865(9) yes
Cs1 O38 . 2.865(9) yes
Fe3 O7 6_556 2.182(4) yes
Fe3 O4 6_556 2.034(4) yes
Fe3 O37 7_455 1.913(5) yes
Fe3 O37 4_556 1.913(5) yes
Fe3 O4 . 2.034(4) yes
Fe3 O7 . 2.182(4) yes
O4 C5 . 1.273(7) yes
C5 O7 . 1.246(7) yes
C5 C9 . 1.479(7) yes
C9 C10 . 1.388(8) yes
C9 C14 . 1.381(8) yes
C10 C11 . 1.389(8) yes
C10 H101 . 0.938 no
C11 C12 . 1.389(9) yes
C11 H111 . 0.926 no
C12 C13 . 1.380(9) yes
C12 C15 . 1.500(7) yes
C13 C14 . 1.378(8) yes
C13 H131 . 0.927 no
C14 H141 . 0.932 no
C15 C16 2_766 1.389(8) yes
C15 C22 . 1.385(9) yes
C16 N17 . 1.372(7) yes
C16 C29 . 1.429(8) yes
N17 Fe18 . 1.996(4) yes
N17 C27 . 1.366(7) yes
Fe18 N21 2_766 1.986(5) yes
Fe18 O39 2_766 1.968(7) yes
Fe18 N21 . 1.986(5) yes
Fe18 O39 . 1.968(7) yes
N21 C22 . 1.370(8) yes
N21 C25 . 1.383(8) yes
C22 C23 . 1.424(10) yes
C23 C24 . 1.330(11) yes
C23 H231 . 0.924 no
C24 C25 . 1.437(9) yes
C24 H241 . 0.923 no
C25 C26 . 1.383(9) yes
C26 C27 . 1.388(8) yes
C26 C30 . 1.485(8) yes
C27 C28 . 1.456(8) yes
C28 C29 . 1.341(9) yes
C28 H281 . 0.931 no
C29 H291 . 0.937 no
C30 C31 . 1.384(10) yes
C30 C35 . 1.382(11) yes
C31 C32 . 1.400(10) yes
C31 H311 . 0.923 no
C32 C33 . 1.347(13) yes
C32 H321 . 0.931 no
C33 C34 . 1.362(13) yes
C33 C36 . 1.501(11) yes
C34 C35 . 1.377(11) yes
C34 H341 . 0.928 no
C35 H351 . 0.930 no
C36 O37 . 1.283(13) yes
C36 O38 . 1.204(15) yes
O39 H391 . 0.973 no
O39 H392 . 0.974 no
N1 C2 . 1.496(10) yes
N1 C3 . 1.499(10) yes
N1 C1 . 1.4999(13) yes
C2 H21 . 0.953 no
C2 H22 . 0.937 no
C2 H23 . 0.955 no
O14 C1 . 1.2000(11) yes
C3 H31 . 1.020 no
C3 H32 . 0.872 no
C3 H33 . 0.997 no
C1 H11 . 0.969 no

loop_
_geom_hbond_atom_site_label_D
_geom_hbond_atom_site_label_H
_geom_hbond_atom_site_label_A
_geom_hbond_site_symmetry_A
_geom_hbond_angle_DHA
_geom_hbond_distance_DH
_geom_hbond_distance_HA
_geom_hbond_distance_DA
_geom_hbond_publ_flag
C13 H131 O7 1_655 153.58(17) 0.927 2.562 3.417(7) yes
C14 H141 O4 6_656 157.16(18) 0.932 2.464 3.343(16) yes
